data_2214639
loop_
_publ_author_name
'Chen, Lian-Qing'

_publ_section_title
;
 2-(2,4,5-Trimethoxyphenyl)-1,3-benzothiazole
;
_journal_coeditor_code FL2131
_journal_issue 8
_journal_name_full 'Acta Crystallographica Section E'
_journal_page_first o3395
_journal_page_last o3395
_journal_paper_doi 10.1107/S1600536807032114
_journal_volume 63
_journal_year 2007
_chemical_formula_iupac 'C16 H15 N O3 S'
_chemical_formula_moiety 'C16 H15 N O3 S'
_chemical_formula_sum 'C16 H15 N O3 S'
_chemical_formula_weight 301.35
_chemical_name_systematic
;
2-(2,4,5-Trimethoxyphenyl)-1,3-benzothiazole
;
_space_group_IT_number 19
_symmetry_cell_setting orthorhombic
_symmetry_space_group_name_Hall 'P 2ac 2ab'
_symmetry_space_group_name_H-M 'P 21 21 21'
_atom_sites_solution_hydrogens geom
_atom_sites_solution_primary direct
_atom_sites_solution_secondary difmap
_audit_creation_method SHELXL-97
_cell_angle_alpha 90.00
_cell_angle_beta 90.00
_cell_angle_gamma 90.00
_cell_formula_units_Z 4
_cell_length_a 6.9897(6)
_cell_length_b 12.6809(11)
_cell_length_c 16.4228(14)
_cell_measurement_temperature 273(2)
_cell_volume 1455.6(2)
_computing_cell_refinement 'SAINT (Siemens, 1996)'
_computing_data_collection 'SMART (Siemens, 1996)'
_computing_data_reduction SAINT
_computing_molecular_graphics 'SHELXTL (Sheldrick, 1997b)'
_computing_publication_material SHELXTL
_computing_structure_refinement 'SHELXL97 (Sheldrick, 1997a)'
_computing_structure_solution 'SHELXS97 (Sheldrick, 1997a)'
_diffrn_ambient_temperature 273(2)
_diffrn_measured_fraction_theta_full 0.993
_diffrn_measured_fraction_theta_max 0.993
_diffrn_measurement_device_type 'Siemens SMART CCD area-detector'
_diffrn_measurement_method '\f and \w'
_diffrn_radiation_monochromator graphite
_diffrn_radiation_source 'fine-focus sealed tube'
_diffrn_radiation_type MoK\a
_diffrn_radiation_wavelength 0.71073
_diffrn_reflns_av_R_equivalents 0.0217
_diffrn_reflns_av_sigmaI/netI 0.0247
_diffrn_reflns_limit_h_max 9
_diffrn_reflns_limit_h_min -9
_diffrn_reflns_limit_k_max 15
_diffrn_reflns_limit_k_min -16
_diffrn_reflns_limit_l_max 15
_diffrn_reflns_limit_l_min -21
_diffrn_reflns_number 9473
_diffrn_reflns_theta_full 27.50
_diffrn_reflns_theta_max 27.50
_diffrn_reflns_theta_min 2.03
_diffrn_standards_decay_% 0
_diffrn_standards_number 0
_exptl_absorpt_coefficient_mu 0.232
_exptl_absorpt_correction_T_max 0.9817
_exptl_absorpt_correction_T_min 0.9595
_exptl_absorpt_correction_type multi-scan
_exptl_absorpt_process_details '(SADABS; Sheldrick, 1996)'
_exptl_crystal_colour green
_exptl_crystal_density_diffrn 1.375
_exptl_crystal_density_method 'not measured'
_exptl_crystal_description block
_exptl_crystal_F_000 632
_exptl_crystal_size_max 0.18
_exptl_crystal_size_mid 0.12
_exptl_crystal_size_min 0.08
_refine_diff_density_max 0.201
_refine_diff_density_min -0.182
_refine_ls_abs_structure_details 'Flack (1983)'
_refine_ls_abs_structure_Flack -0.06(7)
_refine_ls_extinction_method none
_refine_ls_goodness_of_fit_ref 1.033
_refine_ls_hydrogen_treatment mixed
_refine_ls_matrix_type full
_refine_ls_number_parameters 213
_refine_ls_number_reflns 3309
_refine_ls_number_restraints 0
_refine_ls_restrained_S_all 1.033
_refine_ls_R_factor_all 0.0425
_refine_ls_R_factor_gt 0.0337
_refine_ls_shift/su_max 0.001
_refine_ls_shift/su_mean 0.000
_refine_ls_structure_factor_coef Fsqd
_refine_ls_weighting_details 'calc w=1/[\s^2^(Fo^2^)+(0.047P)^2^+0.0899P] where P=(Fo^2^+2Fc^2^)/3'
_refine_ls_weighting_scheme calc
_refine_ls_wR_factor_gt 0.0836
_refine_ls_wR_factor_ref 0.0888
_reflns_number_gt 2843
_reflns_number_total 3309
_reflns_threshold_expression I>2\s(I)
_cod_data_source_file fl2131.cif
_cod_data_source_block I
_cod_depositor_comments
;
The following automatic conversions were performed:
'_symmetry_cell_setting' value 'Orthorhombic' changed to 'orthorhombic'
according to '/home/saulius/struct/CIF-dictionaries/cif_core.dic'
dictionary named 'cif_core.dic' version 2.4.1 from 2010-06-29.

Automatic conversion script
Id: cif_fix_enum 1527 2010-12-29 10:47:43Z saulius 

The following automatic conversions were performed:

'_symmetry_cell_setting' value 'Orthorhombic' changed to
'orthorhombic' according to
/home/saulius/struct/CIF-dictionaries/cif_core.dic dictionary named
'cif_core.dic' version 2.4.1 from 2010-06-29.

Automatic conversion script
Id: cif_fix_values 1715 2011-07-08 13:25:40Z adriana 
;
_cod_database_code 2214639
_cod_database_fobs_code 2214639

loop_
_symmetry_equiv_pos_as_xyz
'x, y, z'
'-x+1/2, -y, z+1/2'
'-x, y+1/2, -z+1/2'
'x+1/2, -y+1/2, -z'

loop_
_atom_site_type_symbol
_atom_site_label
_atom_site_fract_x
_atom_site_fract_y
_atom_site_fract_z
_atom_site_U_iso_or_equiv
_atom_site_adp_type
_atom_site_calc_flag
_atom_site_refinement_flags
_atom_site_occupancy
C C1 -0.0446(3) 0.79063(14) 0.78838(11) 0.0448(4) Uani d . 1
C C2 -0.2035(3) 0.72585(17) 0.77923(14) 0.0592(5) Uani d . 1
C C3 -0.3326(3) 0.71829(18) 0.84219(15) 0.0657(6) Uani d . 1
C C4 -0.3062(3) 0.77359(18) 0.91380(15) 0.0638(6) Uani d . 1
C C5 -0.1498(3) 0.83768(17) 0.92492(14) 0.0590(5) Uani d . 1
C C6 -0.0190(3) 0.84597(14) 0.86102(12) 0.0463(4) Uani d . 1
C C7 0.2260(3) 0.87307(13) 0.75684(10) 0.0410(4) Uani d . 1
C C8 0.3898(2) 0.90527(13) 0.70673(10) 0.0399(4) Uani d . 1
C C9 0.5369(3) 0.96957(14) 0.73449(11) 0.0432(4) Uani d . 1
C C10 0.6914(3) 0.99462(14) 0.68413(11) 0.0452(4) Uani d . 1
C C11 0.6967(3) 0.95721(13) 0.60518(11) 0.0423(4) Uani d . 1
C C12 0.5458(3) 0.89504(14) 0.57504(11) 0.0436(4) Uani d . 1
C C13 0.3979(3) 0.86906(13) 0.62575(10) 0.0424(4) Uani d . 1
H H13 0.3000 0.8263 0.6062 0.051 Uiso calc R 1
C C14 0.4136(3) 0.80441(18) 0.46223(13) 0.0669(6) Uani d . 1
H H14A 0.4039 0.7396 0.4921 0.100 Uiso calc R 1
H H14B 0.4411 0.7893 0.4062 0.100 Uiso calc R 1
H H14C 0.2949 0.8422 0.4660 0.100 Uiso calc R 1
C C15 0.9938(3) 1.04209(18) 0.57777(14) 0.0623(6) Uani d . 1
H H15A 0.9456 1.1112 0.5900 0.093 Uiso calc R 1
H H15C 1.0878 1.0470 0.5353 0.093 Uiso calc R 1
H H15B 1.0514 1.0124 0.6256 0.093 Uiso calc R 1
C C16 0.6571(3) 1.07802(17) 0.84273(12) 0.0641(6) Uani d . 1
H H16A 0.7822 1.0469 0.8404 0.096 Uiso calc R 1
H H16B 0.6264 1.0949 0.8982 0.096 Uiso calc R 1
H H16C 0.6552 1.1412 0.8106 0.096 Uiso calc R 1
H H2 -0.222(3) 0.6833(15) 0.7316(14) 0.067(7) Uiso d . 1
H H3 -0.450(4) 0.6731(19) 0.8373(15) 0.082(8) Uiso d . 1
H H4 -0.398(3) 0.7704(18) 0.9581(14) 0.077(7) Uiso d . 1
H H5 -0.128(3) 0.8792(16) 0.9739(14) 0.067(7) Uiso d . 1
H H10 0.788(3) 1.0332(13) 0.7063(11) 0.043(5) Uiso d . 1
N N1 0.0967(2) 0.80764(12) 0.73050(9) 0.0461(4) Uani d . 1
O O1 0.5212(2) 1.00604(12) 0.81193(8) 0.0604(4) Uani d . 1
O O2 0.84061(18) 0.97636(10) 0.55154(8) 0.0537(3) Uani d . 1
O O3 0.5617(2) 0.86625(11) 0.49516(8) 0.0574(4) Uani d . 1
S S1 0.18854(8) 0.91984(4) 0.85636(3) 0.05518(15) Uani d . 1

loop_
_atom_site_aniso_label
_atom_site_aniso_U_11
_atom_site_aniso_U_22
_atom_site_aniso_U_33
_atom_site_aniso_U_12
_atom_site_aniso_U_13
_atom_site_aniso_U_23
C1 0.0448(10) 0.0467(9) 0.0429(10) 0.0012(8) 0.0007(8) 0.0006(8)
C2 0.0579(12) 0.0641(12) 0.0556(12) -0.0135(11) 0.0050(11) -0.0069(10)
C3 0.0525(12) 0.0691(13) 0.0755(15) -0.0110(11) 0.0099(11) -0.0008(12)
C4 0.0585(13) 0.0661(13) 0.0669(14) -0.0005(11) 0.0216(12) -0.0010(11)
C5 0.0655(13) 0.0604(12) 0.0510(11) 0.0045(11) 0.0141(10) -0.0073(10)
C6 0.0493(10) 0.0450(9) 0.0445(10) 0.0021(8) 0.0055(8) -0.0031(8)
C7 0.0478(10) 0.0398(8) 0.0353(9) 0.0033(8) -0.0023(7) -0.0032(7)
C8 0.0438(9) 0.0393(8) 0.0366(9) 0.0019(7) 0.0001(7) -0.0001(7)
C9 0.0497(10) 0.0433(9) 0.0366(9) 0.0008(8) -0.0044(8) -0.0010(7)
C10 0.0459(10) 0.0431(9) 0.0466(10) -0.0052(9) -0.0057(9) 0.0004(8)
C11 0.0422(9) 0.0396(8) 0.0451(9) 0.0021(8) 0.0023(8) 0.0061(7)
C12 0.0505(10) 0.0434(10) 0.0369(9) -0.0003(8) 0.0026(8) 0.0006(7)
C13 0.0468(10) 0.0397(9) 0.0406(9) -0.0023(7) 0.0013(8) -0.0024(7)
C14 0.0804(15) 0.0773(14) 0.0432(11) -0.0204(12) 0.0057(11) -0.0146(11)
C15 0.0460(11) 0.0729(13) 0.0679(13) -0.0114(10) 0.0046(10) 0.0100(11)
C16 0.0781(14) 0.0650(12) 0.0492(11) -0.0179(12) -0.0098(11) -0.0125(10)
N1 0.0498(9) 0.0514(8) 0.0371(8) -0.0064(7) 0.0025(7) -0.0051(7)
O1 0.0670(9) 0.0732(9) 0.0412(7) -0.0227(8) 0.0023(6) -0.0153(7)
O2 0.0494(7) 0.0600(8) 0.0518(7) -0.0081(6) 0.0091(6) 0.0007(6)
O3 0.0603(8) 0.0719(9) 0.0400(7) -0.0122(7) 0.0081(7) -0.0087(7)
S1 0.0594(3) 0.0634(3) 0.0428(2) -0.0111(3) 0.0081(2) -0.0165(2)

loop_
_atom_type_symbol
_atom_type_description
_atom_type_scat_dispersion_real
_atom_type_scat_dispersion_imag
_atom_type_scat_source
C C 0.0033 0.0016 'International Tables Vol C Tables 4.2.6.8 and 6.1.1.4'
H H 0.0000 0.0000 'International Tables Vol C Tables 4.2.6.8 and 6.1.1.4'
N N 0.0061 0.0033 'International Tables Vol C Tables 4.2.6.8 and 6.1.1.4'
O O 0.0106 0.0060 'International Tables Vol C Tables 4.2.6.8 and 6.1.1.4'
S S 0.1246 0.1234 'International Tables Vol C Tables 4.2.6.8 and 6.1.1.4'

loop_
_geom_angle_atom_site_label_1
_geom_angle_atom_site_label_2
_geom_angle_atom_site_label_3
_geom_angle
_geom_angle_publ_flag
N1 C1 C2 125.93(18) ?
N1 C1 C6 114.58(16) ?
C2 C1 C6 119.49(18) ?
C3 C2 C1 119.0(2) ?
C3 C2 H2 119.0(14) ?
C1 C2 H2 122.0(14) ?
C2 C3 C4 121.1(2) ?
C2 C3 H3 121.0(15) ?
C4 C3 H3 117.9(14) ?
C5 C4 C3 121.3(2) ?
C5 C4 H4 116.7(14) ?
C3 C4 H4 122.0(14) ?
C4 C5 C6 117.8(2) ?
C4 C5 H5 123.6(13) ?
C6 C5 H5 118.6(13) ?
C1 C6 C5 121.38(18) ?
C1 C6 S1 110.02(14) ?
C5 C6 S1 128.60(16) ?
N1 C7 C8 122.20(15) ?
N1 C7 S1 114.88(14) ?
C8 C7 S1 122.92(13) ?
C9 C8 C13 118.13(15) ?
C9 C8 C7 123.81(15) ?
C13 C8 C7 118.05(15) ?
O1 C9 C8 116.58(16) ?
O1 C9 C10 122.66(16) ?
C8 C9 C10 120.76(16) ?
C11 C10 C9 119.88(17) ?
C11 C10 H10 122.8(11) ?
C9 C10 H10 117.2(11) ?
O2 C11 C10 124.53(17) ?
O2 C11 C12 115.28(15) ?
C10 C11 C12 120.20(17) ?
O3 C12 C13 125.58(17) ?
O3 C12 C11 115.25(16) ?
C13 C12 C11 119.17(17) ?
C12 C13 C8 121.80(17) ?
C12 C13 H13 119.1 ?
C8 C13 H13 119.1 ?
O3 C14 H14A 109.5 ?
O3 C14 H14B 109.5 ?
H14A C14 H14B 109.5 ?
O3 C14 H14C 109.5 ?
H14A C14 H14C 109.5 ?
H14B C14 H14C 109.5 ?
O2 C15 H15A 109.5 ?
O2 C15 H15C 109.5 ?
H15A C15 H15C 109.5 ?
O2 C15 H15B 109.5 ?
H15A C15 H15B 109.5 ?
H15C C15 H15B 109.5 ?
O1 C16 H16A 109.5 ?
O1 C16 H16B 109.5 ?
H16A C16 H16B 109.5 ?
O1 C16 H16C 109.5 ?
H16A C16 H16C 109.5 ?
H16B C16 H16C 109.5 ?
C7 N1 C1 111.47(15) y
C9 O1 C16 120.09(15) y
C11 O2 C15 117.73(15) y
C12 O3 C14 117.27(15) y
C6 S1 C7 89.04(9) y

loop_
_geom_bond_atom_site_label_1
_geom_bond_atom_site_label_2
_geom_bond_distance
_geom_bond_publ_flag
C1 N1 1.388(2) y
C1 C2 1.389(3) ?
C1 C6 1.396(3) ?
C2 C3 1.376(3) ?
C2 H2 0.96(2) ?
C3 C4 1.382(3) ?
C3 H3 1.00(3) ?
C4 C5 1.374(3) ?
C4 H4 0.97(2) ?
C5 C6 1.396(3) ?
C5 H5 0.97(2) ?
C6 S1 1.7283(19) y
C7 N1 1.301(2) y
C7 C8 1.468(2) ?
C7 S1 1.7583(17) y
C8 C9 1.389(2) ?
C8 C13 1.408(2) ?
C9 O1 1.358(2) y
C9 C10 1.397(3) ?
C10 C11 1.381(3) ?
C10 H10 0.909(19) ?
C11 O2 1.359(2) y
C11 C12 1.407(3) ?
C12 O3 1.366(2) y
C12 C13 1.368(2) ?
C13 H13 0.9300 ?
C14 O3 1.407(2) y
C14 H14A 0.9600 ?
C14 H14B 0.9600 ?
C14 H14C 0.9600 ?
C15 O2 1.424(2) y
C15 H15A 0.9600 ?
C15 H15C 0.9600 ?
C15 H15B 0.9600 ?
C16 O1 1.411(2) y
C16 H16A 0.9600 ?
C16 H16B 0.9600 ?
C16 H16C 0.9600 ?

loop_
_geom_torsion_atom_site_label_1
_geom_torsion_atom_site_label_2
_geom_torsion_atom_site_label_3
_geom_torsion_atom_site_label_4
_geom_torsion
_geom_torsion_publ_flag
N1 C1 C2 C3 -179.2(2) ?
C6 C1 C2 C3 0.3(3) ?
C1 C2 C3 C4 -0.2(4) ?
C2 C3 C4 C5 -0.3(4) ?
C3 C4 C5 C6 0.6(3) ?
N1 C1 C6 C5 179.53(18) ?
C2 C1 C6 C5 0.0(3) ?
N1 C1 C6 S1 -0.5(2) ?
C2 C1 C6 S1 179.92(15) ?
C4 C5 C6 C1 -0.5(3) ?
C4 C5 C6 S1 179.64(17) ?
N1 C7 C8 C9 -175.75(17) ?
S1 C7 C8 C9 4.5(2) ?
N1 C7 C8 C13 4.4(2) ?
S1 C7 C8 C13 -175.33(13) ?
C13 C8 C9 O1 177.79(16) ?
C7 C8 C9 O1 -2.1(3) ?
C13 C8 C9 C10 -2.0(3) ?
C7 C8 C9 C10 178.11(16) ?
O1 C9 C10 C11 -178.34(16) ?
C8 C9 C10 C11 1.5(3) ?
C9 C10 C11 O2 -179.56(16) ?
C9 C10 C11 C12 0.8(3) ?
O2 C11 C12 O3 -2.5(2) ?
C10 C11 C12 O3 177.22(16) ?
O2 C11 C12 C13 177.91(15) ?
C10 C11 C12 C13 -2.4(3) ?
O3 C12 C13 C8 -177.75(17) ?
C11 C12 C13 C8 1.8(3) ?
C9 C8 C13 C12 0.4(3) ?
C7 C8 C13 C12 -179.76(16) ?
C8 C7 N1 C1 -179.19(15) ?
S1 C7 N1 C1 0.6(2) ?
C2 C1 N1 C7 179.49(18) ?
C6 C1 N1 C7 0.0(2) ?
C8 C9 O1 C16 -175.31(17) y
C10 C9 O1 C16 4.5(3) y
C10 C11 O2 C15 -1.9(3) y
C12 C11 O2 C15 177.74(15) y
C13 C12 O3 C14 -0.1(3) y
C11 C12 O3 C14 -179.71(17) y
C1 C6 S1 C7 0.69(14) ?
C5 C6 S1 C7 -179.4(2) ?
N1 C7 S1 C6 -0.75(15) ?
C8 C7 S1 C6 179.01(15) ?

loop_
_cod_related_entry_id
_cod_related_entry_database
_cod_related_entry_code
1 ChemSpider 926889
